data_7125524
loop_
_publ_author_name
'Hitchcock, Peter B.'
'Nixon, John F.'
'B\"uy\"ukkidan, Nurg\"un Sakarya'

_publ_section_title
;
 Remarkable organophosphorus cage compounds from the reaction of
 cobaltocene and the triphosphole P3C2But2CH(SiMe3) 2: crystal and
 molecular structures of [Co(\h5-C5H5)(\h4-C 4H4CHCHP6C4But 4)] and
 P6C4But4CH(SiMe3)
;
_journal_issue 24
_journal_name_full 'Chemical Communications'
_journal_page_first 2720
_journal_paper_doi 10.1039/b108125j
_journal_year 2001
_chemical_compound_source 'synthesis as described'
_chemical_formula_moiety 'C24 H46 P6 Si'
_chemical_formula_structural 'C24 H46 P6 Si'
_chemical_formula_sum 'C24 H46 P6 Si'
_chemical_formula_weight 548.52
_chemical_name_common '[(CtBu)4P6CHSiMe3]'
_space_group_IT_number 2
_space_group_name_Hall '-P 1'
_space_group_name_H-M_alt 'P -1'
_symmetry_cell_setting triclinic
_symmetry_Int_Tables_number 2
_symmetry_space_group_name_Hall '-P 1'
_symmetry_space_group_name_H-M 'P -1'
_atom_sites_solution_hydrogens geom
_atom_sites_solution_primary direct
_atom_sites_solution_secondary difmap
_audit_conform_dict_location ftp://ftp.iucr.org/cifdics/cif_core_2.1beta5.dic
_audit_conform_dict_name cif_core.dic
_audit_conform_dict_version 2.1beta5
_audit_creation_date 1999-09-03T11:46:36-00:00
_audit_creation_method 'WinGX routine CIF_UPDATE'
_cell_angle_alpha 100.210(2)
_cell_angle_beta 97.134(2)
_cell_angle_gamma 102.000(2)
_cell_formula_units_Z 2
_cell_length_a 10.2274(2)
_cell_length_b 12.3429(4)
_cell_length_c 12.7112(4)
_cell_measurement_reflns_used 11528
_cell_measurement_temperature 293(2)
_cell_measurement_theta_max 27.878
_cell_measurement_theta_min 4.076
_cell_measurement_wavelength 0.71073
_cell_volume 1522.92(8)
_computing_cell_refinement 'HKL Scalepack (Otwinowski & Minor 1997)'
_computing_data_reduction 'HKL Denzo and Scalepack (Otwinowski & Minor 1997)'
_computing_molecular_graphics 'Ortep-3 for Windows (Farrugia, 1997)'
_computing_publication_material 'WinGX publication routines (Farrugia, 1999)'
_computing_structure_refinement 'SHELXL-97 (Sheldrick, 1997)'
_computing_structure_solution 'SHELXLS-97 (Sheldrick, 1997)'
_diffrn_ambient_temperature 293(2)
_diffrn_measured_fraction_theta_full 0.988
_diffrn_measured_fraction_theta_max 0.988
_diffrn_measurement_device KappaCCD
_diffrn_measurement_method CCD
_diffrn_radiation_monochromator graphite
_diffrn_radiation_probe x-ray
_diffrn_radiation_type MoK\a
_diffrn_radiation_wavelength 0.71073
_diffrn_reflns_av_R_equivalents 0.0311
_diffrn_reflns_av_sigmaI/netI 0.0407
_diffrn_reflns_limit_h_max 11
_diffrn_reflns_limit_h_min -13
_diffrn_reflns_limit_k_max 15
_diffrn_reflns_limit_k_min -16
_diffrn_reflns_limit_l_max 16
_diffrn_reflns_limit_l_min -14
_diffrn_reflns_number 18033
_diffrn_reflns_theta_full 27.89
_diffrn_reflns_theta_max 27.89
_diffrn_reflns_theta_min 4.96
_exptl_absorpt_coefficient_mu 0.404
_exptl_absorpt_correction_T_max 0.88
_exptl_absorpt_correction_T_min 0.86
_exptl_absorpt_correction_type multi-scan
_exptl_absorpt_process_details
;
[c.f. r.h. blessing, acta cryst. (1995), a51, 33-38]
;
_exptl_crystal_colour colourless
_exptl_crystal_density_diffrn 1.196
_exptl_crystal_density_method 'not measured'
_exptl_crystal_description plate
_exptl_crystal_F_000 588
_exptl_crystal_size_max 0.2
_exptl_crystal_size_mid 0.2
_exptl_crystal_size_min 0.1
_refine_diff_density_max 0.252
_refine_diff_density_min -0.297
_refine_diff_density_rms 0.045
_refine_ls_extinction_method none
_refine_ls_goodness_of_fit_ref 1.028
_refine_ls_hydrogen_treatment mixed
_refine_ls_matrix_type full
_refine_ls_number_parameters 284
_refine_ls_number_reflns 7193
_refine_ls_number_restraints 0
_refine_ls_restrained_S_all 1.028
_refine_ls_R_factor_all 0.0467
_refine_ls_R_factor_gt 0.0358
_refine_ls_shift/su_max 0.001
_refine_ls_shift/su_mean 0
_refine_ls_structure_factor_coef Fsqd
_refine_ls_weighting_details 'calc w=1/[\s^2^(Fo^2^)+(0.0444P)^2^+0.3963P] where P=(Fo^2^+2Fc^2^)/3'
_refine_ls_weighting_scheme calc
_refine_ls_wR_factor_gt 0.0906
_refine_ls_wR_factor_ref 0.0985
_reflns_number_gt 5978
_reflns_number_total 7193
_reflns_threshold_expression >2sigma(I)
_cod_data_source_file b108125j.txt
_cod_data_source_block sep499
_cod_original_cell_volume 1522.92(7)
_cod_original_sg_symbol_Hall 'P -1'
_cod_original_sg_symbol_H-M P-1
_cod_database_code 7125524

loop_
_symmetry_equiv_pos_as_xyz
'x, y, z'
'-x, -y, -z'

loop_
_atom_site_label
_atom_site_type_symbol
_atom_site_fract_x
_atom_site_fract_y
_atom_site_fract_z
_atom_site_U_iso_or_equiv
_atom_site_adp_type
_atom_site_occupancy
_atom_site_symmetry_multiplicity
_atom_site_calc_flag
_atom_site_refinement_flags
P1 P 0.30240(4) 0.35283(4) 0.31703(3) 0.03574(11) Uani 1 1 d .
P2 P 0.32474(4) 0.18889(4) 0.23155(4) 0.03605(11) Uani 1 1 d .
P3 P 0.11751(4) 0.14739(4) 0.39212(4) 0.03784(11) Uani 1 1 d .
P4 P 0.01066(4) 0.10553(4) 0.17771(4) 0.03846(11) Uani 1 1 d .
P5 P 0.09067(4) 0.25099(4) 0.10659(4) 0.03835(11) Uani 1 1 d .
P6 P 0.04127(4) 0.33548(4) 0.34610(4) 0.03766(11) Uani 1 1 d .
Si Si 0.38705(5) 0.26375(4) 0.01646(4) 0.04376(12) Uani 1 1 d .
C1 C 0.19848(16) 0.30319(14) 0.41828(13) 0.0366(3) Uani 1 1 d .
C2 C 0.17339(16) 0.09250(14) 0.26100(14) 0.0369(3) Uani 1 1 d .
C3 C -0.03108(15) 0.17885(14) 0.30683(14) 0.0372(3) Uani 1 1 d .
C4 C 0.13959(16) 0.36458(14) 0.23337(13) 0.0362(3) Uani 1 1 d .
C5 C 0.25252(17) 0.20524(15) 0.09516(14) 0.0380(3) Uani 1 1 d .
H5 H 0.223(2) 0.1312(18) 0.0561(17) 0.046(5) Uiso 1 1 d .
C6 C 0.25795(18) 0.35734(17) 0.53944(15) 0.0457(4) Uani 1 1 d .
C7 C 0.3832(2) 0.3132(2) 0.57013(18) 0.0648(6) Uani 1 1 d .
H7A H 0.4489 0.3342 0.5251 0.097 Uiso 1 1 calc R
H7B H 0.3579 0.2322 0.5597 0.097 Uiso 1 1 calc R
H7C H 0.4216 0.3454 0.6448 0.097 Uiso 1 1 calc R
C8 C 0.1536(2) 0.3239(2) 0.61214(17) 0.0633(6) Uani 1 1 d .
H8A H 0.0745 0.3513 0.593 0.095 Uiso 1 1 calc R
H8B H 0.1924 0.3565 0.6866 0.095 Uiso 1 1 calc R
H8C H 0.1287 0.2429 0.6022 0.095 Uiso 1 1 calc R
C9 C 0.2961(3) 0.4863(2) 0.55820(18) 0.0668(6) Uani 1 1 d .
H9A H 0.2168 0.5133 0.5388 0.1 Uiso 1 1 calc R
H9B H 0.3624 0.5093 0.5143 0.1 Uiso 1 1 calc R
H9C H 0.3332 0.5174 0.6333 0.1 Uiso 1 1 calc R
C10 C 0.19448(19) -0.03170(16) 0.25013(18) 0.0488(4) Uani 1 1 d .
C11 C 0.2229(3) -0.07443(19) 0.1365(2) 0.0658(6) Uani 1 1 d .
H11A H 0.3029 -0.0253 0.1241 0.099 Uiso 1 1 calc R
H11B H 0.1472 -0.0749 0.0833 0.099 Uiso 1 1 calc R
H11C H 0.2362 -0.1498 0.1306 0.099 Uiso 1 1 calc R
C12 C 0.3139(2) -0.0319(2) 0.3360(2) 0.0667(6) Uani 1 1 d .
H12A H 0.3943 0.0182 0.3255 0.1 Uiso 1 1 calc R
H12B H 0.3277 -0.1073 0.3292 0.1 Uiso 1 1 calc R
H12C H 0.2943 -0.0068 0.4069 0.1 Uiso 1 1 calc R
C13 C 0.0673(2) -0.11181(18) 0.2682(2) 0.0661(6) Uani 1 1 d .
H13A H -0.0082 -0.1125 0.2149 0.099 Uiso 1 1 calc R
H13B H 0.0485 -0.0863 0.3393 0.099 Uiso 1 1 calc R
H13C H 0.0819 -0.1869 0.2618 0.099 Uiso 1 1 calc R
C14 C -0.18110(17) 0.14060(17) 0.32391(16) 0.0463(4) Uani 1 1 d .
C15 C -0.2221(2) 0.0124(2) 0.3144(2) 0.0671(6) Uani 1 1 d .
H15A H -0.1651 -0.0088 0.3693 0.101 Uiso 1 1 calc R
H15B H -0.2119 -0.0253 0.2441 0.101 Uiso 1 1 calc R
H15C H -0.3149 -0.0092 0.3238 0.101 Uiso 1 1 calc R
C16 C -0.1996(2) 0.1976(2) 0.4369(2) 0.0635(6) Uani 1 1 d .
H16A H -0.1744 0.2784 0.445 0.095 Uiso 1 1 calc R
H16B H -0.1431 0.1753 0.4913 0.095 Uiso 1 1 calc R
H16C H -0.2927 0.1748 0.4452 0.095 Uiso 1 1 calc R
C17 C -0.2701(2) 0.1769(2) 0.2375(2) 0.0688(6) Uani 1 1 d .
H17A H -0.2429 0.2575 0.2446 0.103 Uiso 1 1 calc R
H17B H -0.3632 0.1561 0.2466 0.103 Uiso 1 1 calc R
H17C H -0.2602 0.1399 0.1668 0.103 Uiso 1 1 calc R
C18 C 0.1374(2) 0.48498(16) 0.20824(16) 0.0469(4) Uani 1 1 d .
C19 C -0.0083(3) 0.4857(2) 0.1626(2) 0.0651(6) Uani 1 1 d .
H19A H -0.0405 0.4276 0.0981 0.098 Uiso 1 1 calc R
H19B H -0.0102 0.5581 0.1456 0.098 Uiso 1 1 calc R
H19C H -0.0654 0.4718 0.2156 0.098 Uiso 1 1 calc R
C20 C 0.1867(3) 0.57776(17) 0.31093(19) 0.0617(6) Uani 1 1 d .
H20A H 0.1304 0.5623 0.3641 0.093 Uiso 1 1 calc R
H20B H 0.1818 0.6497 0.294 0.093 Uiso 1 1 calc R
H20C H 0.2788 0.5795 0.3392 0.093 Uiso 1 1 calc R
C21 C 0.2293(3) 0.5116(2) 0.1254(2) 0.0705(7) Uani 1 1 d .
H21A H 0.1998 0.4542 0.0602 0.106 Uiso 1 1 calc R
H21B H 0.321 0.5132 0.1547 0.106 Uiso 1 1 calc R
H21C H 0.2249 0.584 0.1094 0.106 Uiso 1 1 calc R
C22 C 0.4661(3) 0.1444(2) -0.0282(2) 0.0676(6) Uani 1 1 d .
H22A H 0.5075 0.1225 0.0343 0.101 Uiso 1 1 calc R
H22B H 0.5339 0.1678 -0.0707 0.101 Uiso 1 1 calc R
H22C H 0.3978 0.0812 -0.0711 0.101 Uiso 1 1 calc R
C23 C 0.3075(2) 0.3038(2) -0.10598(18) 0.0630(6) Uani 1 1 d .
H23A H 0.266 0.3653 -0.0843 0.094 Uiso 1 1 calc R
H23B H 0.2398 0.2399 -0.1485 0.094 Uiso 1 1 calc R
H23C H 0.3756 0.3268 -0.1484 0.094 Uiso 1 1 calc R
C24 C 0.5247(2) 0.3821(2) 0.1012(2) 0.0619(5) Uani 1 1 d .
H24A H 0.4876 0.4456 0.1256 0.093 Uiso 1 1 calc R
H24B H 0.5932 0.404 0.0588 0.093 Uiso 1 1 calc R
H24C H 0.564 0.3575 0.1627 0.093 Uiso 1 1 calc R

loop_
_atom_site_aniso_label
_atom_site_aniso_U_11
_atom_site_aniso_U_22
_atom_site_aniso_U_33
_atom_site_aniso_U_23
_atom_site_aniso_U_13
_atom_site_aniso_U_12
P1 0.0333(2) 0.0361(2) 0.0362(2) 0.01012(17) 0.00276(16) 0.00419(16)
P2 0.0309(2) 0.0388(2) 0.0417(2) 0.01457(18) 0.00739(16) 0.00947(16)
P3 0.0323(2) 0.0424(2) 0.0413(2) 0.01660(19) 0.00646(17) 0.00746(17)
P4 0.0318(2) 0.0380(2) 0.0421(2) 0.00538(18) 0.00178(17) 0.00552(16)
P5 0.0390(2) 0.0420(2) 0.0339(2) 0.00885(18) 0.00063(16) 0.01154(18)
P6 0.0353(2) 0.0408(2) 0.0374(2) 0.00764(18) 0.00452(16) 0.01156(17)
Si 0.0468(3) 0.0477(3) 0.0381(3) 0.0122(2) 0.0112(2) 0.0090(2)
C1 0.0329(7) 0.0421(9) 0.0334(8) 0.0097(7) 0.0022(6) 0.0060(6)
C2 0.0323(7) 0.0348(8) 0.0455(9) 0.0130(7) 0.0066(6) 0.0081(6)
C3 0.0290(7) 0.0410(9) 0.0407(9) 0.0095(7) 0.0030(6) 0.0073(6)
C4 0.0380(8) 0.0348(8) 0.0365(8) 0.0089(6) 0.0027(6) 0.0106(6)
C5 0.0407(8) 0.0378(9) 0.0355(9) 0.0074(7) 0.0066(7) 0.0092(7)
C6 0.0419(9) 0.0558(11) 0.0344(9) 0.0084(8) -0.0011(7) 0.0057(8)
C7 0.0477(11) 0.0960(18) 0.0475(12) 0.0182(11) -0.0064(9) 0.0155(11)
C8 0.0598(12) 0.0888(17) 0.0381(11) 0.0093(10) 0.0112(9) 0.0119(11)
C9 0.0796(15) 0.0622(14) 0.0429(11) -0.0036(10) -0.0039(10) 0.0028(11)
C10 0.0456(10) 0.0372(9) 0.0702(13) 0.0204(9) 0.0151(9) 0.0132(8)
C11 0.0755(15) 0.0433(11) 0.0835(17) 0.0085(11) 0.0250(12) 0.0221(10)
C12 0.0571(12) 0.0581(13) 0.0987(19) 0.0398(13) 0.0123(12) 0.0244(10)
C13 0.0609(13) 0.0383(11) 0.105(2) 0.0274(11) 0.0227(12) 0.0094(9)
C14 0.0298(8) 0.0556(11) 0.0535(11) 0.0128(9) 0.0088(7) 0.0077(7)
C15 0.0428(11) 0.0606(14) 0.0936(18) 0.0164(12) 0.0185(11) -0.0016(9)
C16 0.0487(11) 0.0771(15) 0.0680(14) 0.0170(12) 0.0258(10) 0.0110(10)
C17 0.0335(9) 0.0983(19) 0.0774(16) 0.0272(14) 0.0034(9) 0.0174(11)
C18 0.0593(11) 0.0397(9) 0.0482(11) 0.0164(8) 0.0086(8) 0.0204(8)
C19 0.0769(15) 0.0628(13) 0.0647(14) 0.0197(11) -0.0004(11) 0.0379(12)
C20 0.0789(15) 0.0385(10) 0.0681(14) 0.0102(10) 0.0059(11) 0.0188(10)
C21 0.0951(18) 0.0573(14) 0.0771(16) 0.0374(12) 0.0322(14) 0.0278(13)
C22 0.0695(14) 0.0753(16) 0.0644(15) 0.0109(12) 0.0239(11) 0.0272(12)
C23 0.0778(15) 0.0666(14) 0.0446(12) 0.0196(10) 0.0095(10) 0.0106(11)
C24 0.0537(12) 0.0628(13) 0.0639(14) 0.0156(11) 0.0105(10) -0.0004(10)

loop_
_atom_type_symbol
_atom_type_description
_atom_type_scat_dispersion_real
_atom_type_scat_dispersion_imag
_atom_type_scat_source
C C 0.0033 0.0016 'International Tables Vol C Tables 4.2.6.8 and 6.1.1.4'
H H 0 0 'International Tables Vol C Tables 4.2.6.8 and 6.1.1.4'
P P 0.1023 0.0942 'International Tables Vol C Tables 4.2.6.8 and 6.1.1.4'
Si Si 0.0817 0.0704 'International Tables Vol C Tables 4.2.6.8 and 6.1.1.4'

loop_
_geom_angle_atom_site_label_1
_geom_angle_atom_site_label_2
_geom_angle_atom_site_label_3
_geom_angle
C1 P1 C4 88.25(7)
C1 P1 P2 99.19(6)
C4 P1 P2 100.67(5)
C5 P2 C2 98.97(8)
C5 P2 P1 94.97(6)
C2 P2 P1 100.39(6)
C1 P3 C2 102.03(7)
C1 P3 C3 86.97(7)
C2 P3 C3 87.41(7)
C3 P4 C2 87.63(7)
C3 P4 P5 101.11(6)
C2 P4 P5 100.41(5)
C5 P5 C4 102.28(7)
C5 P5 P4 91.48(6)
C4 P5 P4 99.03(6)
C3 P6 C4 102.91(8)
C3 P6 C1 87.25(7)
C4 P6 C1 87.87(7)
C23 Si C22 108.44(12)
C23 Si C24 112.15(11)
C22 Si C24 107.07(11)
C23 Si C5 110.37(9)
C22 Si C5 105.19(10)
C24 Si C5 113.22(9)
C6 C1 P1 115.87(12)
C6 C1 P3 114.10(12)
P1 C1 P3 116.85(9)
C6 C1 P6 122.15(12)
P1 C1 P6 91.81(7)
P3 C1 P6 92.47(7)
C10 C2 P2 110.57(11)
C10 C2 P3 113.57(12)
P2 C2 P3 113.99(9)
C10 C2 P4 115.16(12)
P2 C2 P4 110.83(8)
P3 C2 P4 91.62(7)
C14 C3 P4 115.47(12)
C14 C3 P6 114.38(12)
P4 C3 P6 115.68(9)
C14 C3 P3 122.92(12)
P4 C3 P3 92.35(7)
P6 C3 P3 92.69(7)
C18 C4 P5 111.57(12)
C18 C4 P6 111.48(12)
P5 C4 P6 114.84(9)
C18 C4 P1 116.13(12)
P5 C4 P1 110.46(8)
P6 C4 P1 91.01(7)
P2 C5 P5 107.84(9)
P2 C5 Si 113.01(9)
P5 C5 Si 125.81(9)
C9 C6 C7 110.03(18)
C9 C6 C8 107.99(19)
C7 C6 C8 109.15(17)
C9 C6 C1 111.18(15)
C7 C6 C1 108.01(16)
C8 C6 C1 110.47(15)
C13 C10 C11 108.50(19)
C13 C10 C12 108.67(18)
C11 C10 C12 110.05(18)
C13 C10 C2 110.46(15)
C11 C10 C2 109.97(16)
C12 C10 C2 109.17(16)
C17 C14 C15 110.67(18)
C17 C14 C16 109.45(18)
C15 C14 C16 107.81(18)
C17 C14 C3 107.22(16)
C15 C14 C3 111.02(15)
C16 C14 C3 110.68(16)
C20 C18 C21 108.23(19)
C20 C18 C19 108.68(17)
C21 C18 C19 109.42(18)
C20 C18 C4 111.09(15)
C21 C18 C4 110.49(15)
C19 C18 C4 108.91(16)

loop_
_geom_bond_atom_site_label_1
_geom_bond_atom_site_label_2
_geom_bond_distance
P1 C1 1.8735(17)
P1 C4 1.9078(16)
P1 P2 2.1913(6)
P2 C5 1.8600(17)
P2 C2 1.8675(17)
P3 C1 1.8807(17)
P3 C2 1.8871(18)
P3 C3 1.9029(16)
P4 C3 1.8716(18)
P4 C2 1.9107(16)
P4 P5 2.2042(6)
P5 C5 1.8707(17)
P5 C4 1.8761(17)
P6 C3 1.8724(18)
P6 C4 1.8930(18)
P6 C1 1.9014(16)
Si C23 1.858(2)
Si C22 1.860(2)
Si C24 1.867(2)
Si C5 1.8974(18)
C1 C6 1.556(2)
C2 C10 1.577(2)
C3 C14 1.563(2)
C4 C18 1.578(2)
C6 C9 1.525(3)
C6 C7 1.527(3)
C6 C8 1.536(3)
C10 C13 1.530(3)
C10 C11 1.532(3)
C10 C12 1.534(3)
C14 C17 1.527(3)
C14 C15 1.529(3)
C14 C16 1.536(3)
C18 C20 1.528(3)
C18 C21 1.529(3)
C18 C19 1.533(3)
